data_8104578
loop_
_publ_author_name
'Wang Li-Hua'
'Liang Lei'
'Li Xiang-Tao'
'Cao Shu-Hua'
'Tai Xi-Shi'

_publ_section_title
;
 The crystal structure of bis(6-phenylpyridine-2-carboxylato-k2
 N,O)copper(II), C24H16N2O4Cu
;
_journal_name_full 'Zeitschrift fur Kristallographie - New Crystal Structures'
_journal_page_first 1251
_journal_page_last 1253
_journal_paper_doi 10.1515/ncrs-2021-0293
_journal_volume 236
_journal_year 2021
_chemical_formula_moiety 'C24 H16 Cu N2 O4'
_chemical_formula_sum 'C24 H16 Cu N2 O4'
_chemical_formula_weight 459.93
_space_group_crystal_system triclinic
_space_group_IT_number 2
_space_group_name_Hall '-P 1'
_space_group_name_H-M_alt 'P -1'
_atom_sites_solution_hydrogens geom
_atom_sites_solution_primary dual
_cell_angle_alpha 79.019(5)
_cell_angle_beta 71.729(5)
_cell_angle_gamma 76.126(5)
_cell_formula_units_Z 4
_cell_length_a 11.2454(6)
_cell_length_b 13.5960(7)
_cell_length_c 14.0076(8)
_cell_measurement_reflns_used 4200
_cell_measurement_temperature 150.00(10)
_cell_measurement_theta_max 27.3720
_cell_measurement_theta_min 3.0880
_cell_volume 1958.8(2)
_computing_cell_refinement 'CrysAlisPro 1.171.38.43f (Rigaku OD, 2015)'
_computing_data_collection 'CrysAlisPro 1.171.38.43f (Rigaku OD, 2015)'
_computing_data_reduction 'CrysAlisPro 1.171.38.43f (Rigaku OD, 2015)'
_computing_molecular_graphics 'Olex2 1.3-alpha (Dolomanov et al., 2009)'
_computing_publication_material 'Olex2 1.3-alpha (Dolomanov et al., 2009)'
_computing_structure_refinement 'SHELXL 2018/3 (Sheldrick, 2015)'
_computing_structure_solution 'SHELXT  (Sheldrick, 2015)'
_diffrn_ambient_environment N~2~
_diffrn_ambient_temperature 150.00(10)
_diffrn_detector 'CCD plate'
_diffrn_detector_area_resol_mean 5.2684
_diffrn_detector_type AtlasS2
_diffrn_measured_fraction_theta_full 0.992
_diffrn_measured_fraction_theta_max 0.992
_diffrn_measurement_details
;
List of Runs (angles in degrees, time in seconds):

  # Type    Start    End  Width  t~exp~   \w     \q     \k     \f   Frames
--------------------------------------------------------------------------
  1  \w    -30.00  59.00   1.00    6.00    --  -11.27  57.00 -30.00   89
  2  \w      4.00  30.00   1.00    6.00    --  -11.27 -99.00 -60.00   26
  3  \w    -79.00  17.00   1.00    6.00    --  -11.27 -57.00-180.00   96
  4  \w    -85.00 -10.00   1.00    6.00    --  -11.27 -38.00  30.00   75
;
_diffrn_measurement_device 'four-circle diffractometer'
_diffrn_measurement_device_type 'SuperNova, Dual, Cu at zero, AtlasS2'
_diffrn_measurement_method '\w scans'
_diffrn_orient_matrix_type 'CrysAlisPro convention (1999,Acta A55,543-557)'
_diffrn_orient_matrix_UB_11 0.0162674000
_diffrn_orient_matrix_UB_12 0.0464864000
_diffrn_orient_matrix_UB_13 -0.0280552000
_diffrn_orient_matrix_UB_21 -0.0628120000
_diffrn_orient_matrix_UB_22 0.0261841000
_diffrn_orient_matrix_UB_23 0.0214690000
_diffrn_orient_matrix_UB_31 0.0193148000
_diffrn_orient_matrix_UB_32 0.0093296000
_diffrn_orient_matrix_UB_33 0.0405061000
_diffrn_radiation_monochromator mirror
_diffrn_radiation_probe x-ray
_diffrn_radiation_type 'Mo K\a'
_diffrn_radiation_wavelength 0.71073
_diffrn_reflns_av_R_equivalents 0.0370
_diffrn_reflns_av_unetI/netI 0.0661
_diffrn_reflns_Laue_measured_fraction_full 0.992
_diffrn_reflns_Laue_measured_fraction_max 0.992
_diffrn_reflns_limit_h_max 13
_diffrn_reflns_limit_h_min -13
_diffrn_reflns_limit_k_max 16
_diffrn_reflns_limit_k_min -16
_diffrn_reflns_limit_l_max 14
_diffrn_reflns_limit_l_min -16
_diffrn_reflns_number 12959
_diffrn_reflns_point_group_measured_fraction_full 0.992
_diffrn_reflns_point_group_measured_fraction_max 0.992
_diffrn_reflns_theta_full 24.999
_diffrn_reflns_theta_max 24.999
_diffrn_reflns_theta_min 1.944
_diffrn_source 'micro-focus sealed X-ray tube'
_diffrn_source_type 'SuperNova (Mo) X-ray Source'
_exptl_absorpt_coefficient_mu 1.151
_exptl_absorpt_correction_T_max 1.00000
_exptl_absorpt_correction_T_min 0.81836
_exptl_absorpt_correction_type multi-scan
_exptl_absorpt_process_details
;
CrysAlisPro 1.171.38.43f (Rigaku Oxford Diffraction, 2015)
Empirical absorption correction using spherical harmonics,
 implemented in SCALE3 ABSPACK scaling algorithm.
;
_exptl_crystal_colour green
_exptl_crystal_colour_primary green
_exptl_crystal_density_diffrn 1.560
_exptl_crystal_description block
_exptl_crystal_F_000 940
_exptl_crystal_size_max 0.12
_exptl_crystal_size_mid 0.11
_exptl_crystal_size_min 0.1
_refine_diff_density_max 1.017
_refine_diff_density_min -0.680
_refine_diff_density_rms 0.085
_refine_ls_extinction_coef .
_refine_ls_extinction_method none
_refine_ls_goodness_of_fit_ref 1.053
_refine_ls_hydrogen_treatment constr
_refine_ls_matrix_type full
_refine_ls_number_parameters 559
_refine_ls_number_reflns 6850
_refine_ls_number_restraints 0
_refine_ls_restrained_S_all 1.053
_refine_ls_R_factor_all 0.0582
_refine_ls_R_factor_gt 0.0438
_refine_ls_shift/su_max 0.001
_refine_ls_shift/su_mean 0.000
_refine_ls_structure_factor_coef Fsqd
_refine_ls_weighting_details 'w=1/[\s^2^(Fo^2^)+(0.0348P)^2^+1.0831P] where P=(Fo^2^+2Fc^2^)/3'
_refine_ls_weighting_scheme calc
_refine_ls_wR_factor_gt 0.0933
_refine_ls_wR_factor_ref 0.1030
_reflns_Friedel_coverage 0.000
_reflns_Friedel_fraction_full .
_reflns_Friedel_fraction_max .
_reflns_number_gt 5525
_reflns_number_total 6850
_reflns_threshold_expression 'I > 2\s(I)'
_cod_data_source_file suppl_j_ncrs-2021-0293_suppl.cif
_cod_data_source_block w009
_cod_original_cell_volume 1958.9(2)
_cod_database_code 8104578
_shelx_space_group_comment
;
The symmetry employed for this shelxl refinement is uniquely defined
by the following loop, which should always be used as a source of
symmetry information in preference to the above space-group names.
They are only intended as comments.
;
_reflns_odcompleteness_completeness 98.77
_reflns_odcompleteness_iscentric 1
_reflns_odcompleteness_theta 26.32
_olex2_refinement_description
;
1. Fixed Uiso
 At 1.2 times of:
  All C(H) groups
2.a Aromatic/amide H refined with riding coordinates:
 C2(H2), C3(H3), C4(H4), C8(H8), C9(H9), C10(H10), C11(H11), C12(H12),
 C15(H15), C16(H16), C17(H17), C20(H20), C21(H21), C22(H22), C23(H23), C24(H24),
  C27(H27), C28(H28), C29(H29), C32(H32), C33(H33), C34(H34), C35(H35),
 C36(H36), C39(H39), C40(H40), C41(H41), C44(H44), C45(H45), C46(H46), C47(H47),
  C48(H48)
;

loop_
_space_group_symop_operation_xyz
'x, y, z'
'-x, -y, -z'

loop_
_atom_site_label
_atom_site_type_symbol
_atom_site_fract_x
_atom_site_fract_y
_atom_site_fract_z
_atom_site_U_iso_or_equiv
_atom_site_adp_type
_atom_site_occupancy
_atom_site_site_symmetry_order
_atom_site_calc_flag
_atom_site_refinement_flags_posn
_atom_site_refinement_flags_adp
_atom_site_refinement_flags_occupancy
_atom_site_disorder_assembly
_atom_site_disorder_group
Cu1 Cu 0.47135(4) 0.36703(3) -0.00940(3) 0.01507(12) Uani 1 1 d . . . . .
O1 O 0.8121(2) 0.38318(17) -0.00452(18) 0.0234(6) Uani 1 1 d . . . . .
O2 O 0.6290(2) 0.41365(17) -0.04643(17) 0.0198(5) Uani 1 1 d . . . . .
O3 O 0.4163(2) 0.43253(17) -0.12634(16) 0.0183(5) Uani 1 1 d . . . . .
O4 O 0.2494(2) 0.4538(2) -0.18717(18) 0.0298(6) Uani 1 1 d . . . . .
N1 N 0.5682(2) 0.24241(19) 0.05580(19) 0.0140(6) Uani 1 1 d . . . . .
N2 N 0.2892(2) 0.36682(19) 0.05673(19) 0.0134(6) Uani 1 1 d . . . . .
C1 C 0.5310(3) 0.1537(2) 0.1029(2) 0.0176(7) Uani 1 1 d . . . . .
C2 C 0.5941(3) 0.0918(3) 0.1708(3) 0.0236(8) Uani 1 1 d . . . . .
H2 H 0.565617 0.033002 0.207054 0.028 Uiso 1 1 calc R U . . .
C3 C 0.6980(4) 0.1174(3) 0.1840(3) 0.0249(8) Uani 1 1 d . . . . .
H3 H 0.738621 0.077277 0.230657 0.030 Uiso 1 1 calc R U . . .
C4 C 0.7423(3) 0.2033(3) 0.1278(2) 0.0189(8) Uani 1 1 d . . . . .
H4 H 0.816359 0.218867 0.132232 0.023 Uiso 1 1 calc R U . . .
C5 C 0.6743(3) 0.2651(2) 0.0650(2) 0.0144(7) Uani 1 1 d . . . . .
C6 C 0.7116(3) 0.3618(2) 0.0008(2) 0.0162(7) Uani 1 1 d . . . . .
C7 C 0.4264(3) 0.1268(2) 0.0767(3) 0.0174(7) Uani 1 1 d . . . . .
C8 C 0.3309(3) 0.0833(3) 0.1505(3) 0.0247(8) Uani 1 1 d . . . . .
H8 H 0.336002 0.066381 0.216851 0.030 Uiso 1 1 calc R U . . .
C9 C 0.2291(4) 0.0650(3) 0.1260(3) 0.0307(9) Uani 1 1 d . . . . .
H9 H 0.164233 0.038210 0.176016 0.037 Uiso 1 1 calc R U . . .
C10 C 0.2241(4) 0.0870(3) 0.0265(3) 0.0355(10) Uani 1 1 d . . . . .
H10 H 0.155572 0.074778 0.009917 0.043 Uiso 1 1 calc R U . . .
C11 C 0.3197(4) 0.1267(3) -0.0482(3) 0.0274(9) Uani 1 1 d . . . . .
H11 H 0.316553 0.139810 -0.115079 0.033 Uiso 1 1 calc R U . . .
C12 C 0.4203(3) 0.1470(3) -0.0233(3) 0.0209(8) Uani 1 1 d . . . . .
H12 H 0.484474 0.174284 -0.073585 0.025 Uiso 1 1 calc R U . . .
C13 C 0.2995(3) 0.4290(2) -0.1177(3) 0.0193(8) Uani 1 1 d . . . . .
C14 C 0.2240(3) 0.3922(2) -0.0132(2) 0.0158(7) Uani 1 1 d . . . . .
C15 C 0.0965(3) 0.3869(2) 0.0119(3) 0.0197(8) Uani 1 1 d . . . . .
H15 H 0.053908 0.400949 -0.037827 0.024 Uiso 1 1 calc R U . . .
C16 C 0.0334(3) 0.3603(3) 0.1119(3) 0.0259(9) Uani 1 1 d . . . . .
H16 H -0.052350 0.355959 0.130661 0.031 Uiso 1 1 calc R U . . .
C17 C 0.0993(3) 0.3405(3) 0.1832(3) 0.0222(8) Uani 1 1 d . . . . .
H17 H 0.056855 0.325009 0.251158 0.027 Uiso 1 1 calc R U . . .
C18 C 0.2283(3) 0.3432(2) 0.1553(2) 0.0166(7) Uani 1 1 d . . . . .
C19 C 0.3021(3) 0.3258(2) 0.2304(2) 0.0163(7) Uani 1 1 d . . . . .
C20 C 0.2830(3) 0.2501(3) 0.3139(2) 0.0216(8) Uani 1 1 d . . . . .
H20 H 0.221951 0.210798 0.323719 0.026 Uiso 1 1 calc R U . . .
C21 C 0.3546(3) 0.2334(3) 0.3819(3) 0.0272(9) Uani 1 1 d . . . . .
H21 H 0.343072 0.181918 0.436272 0.033 Uiso 1 1 calc R U . . .
C22 C 0.4434(3) 0.2934(3) 0.3690(3) 0.0283(9) Uani 1 1 d . . . . .
H22 H 0.491755 0.282182 0.414472 0.034 Uiso 1 1 calc R U . . .
C23 C 0.4601(3) 0.3703(3) 0.2880(3) 0.0221(8) Uani 1 1 d . . . . .
H23 H 0.519048 0.411157 0.279836 0.026 Uiso 1 1 calc R U . . .
C24 C 0.3898(3) 0.3866(3) 0.2196(2) 0.0176(7) Uani 1 1 d . . . . .
H24 H 0.401320 0.438634 0.165839 0.021 Uiso 1 1 calc R U . . .
Cu2 Cu 1.00839(4) 0.13203(3) -0.47829(3) 0.01778(12) Uani 1 1 d . . . . .
O5 O 0.9162(2) 0.11547(18) -0.72097(17) 0.0250(6) Uani 1 1 d . . . . .
O6 O 1.0172(2) 0.08432(18) -0.60066(17) 0.0220(6) Uani 1 1 d . . . . .
O7 O 1.1771(2) 0.07280(17) -0.46650(16) 0.0192(5) Uani 1 1 d . . . . .
O8 O 1.2948(2) 0.0688(2) -0.36298(19) 0.0321(6) Uani 1 1 d . . . . .
N3 N 0.9029(2) 0.2582(2) -0.53186(19) 0.0151(6) Uani 1 1 d . . . . .
N4 N 0.9638(3) 0.1379(2) -0.3318(2) 0.0168(6) Uani 1 1 d . . . . .
C25 C 0.8637(3) 0.2375(3) -0.6061(2) 0.0186(8) Uani 1 1 d . . . . .
C26 C 0.9351(3) 0.1376(3) -0.6471(2) 0.0199(8) Uani 1 1 d . . . . .
C27 C 0.7712(3) 0.3043(3) -0.6439(3) 0.0233(8) Uani 1 1 d . . . . .
H27 H 0.745555 0.288584 -0.695283 0.028 Uiso 1 1 calc R U . . .
C28 C 0.7174(4) 0.3956(3) -0.6033(3) 0.0283(9) Uani 1 1 d . . . . .
H28 H 0.652838 0.441333 -0.625788 0.034 Uiso 1 1 calc R U . . .
C29 C 0.7603(3) 0.4182(3) -0.5294(3) 0.0242(8) Uani 1 1 d . . . . .
H29 H 0.724771 0.479233 -0.501804 0.029 Uiso 1 1 calc R U . . .
C30 C 0.8567(3) 0.3495(3) -0.4962(2) 0.0187(8) Uani 1 1 d . . . . .
C31 C 0.9184(3) 0.3733(2) -0.4269(2) 0.0184(8) Uani 1 1 d . . . . .
C32 C 1.0510(3) 0.3503(3) -0.4491(3) 0.0226(8) Uani 1 1 d . . . . .
H32 H 1.099580 0.322956 -0.508520 0.027 Uiso 1 1 calc R U . . .
C33 C 1.1108(4) 0.3680(3) -0.3831(3) 0.0287(9) Uani 1 1 d . . . . .
H33 H 1.199345 0.352157 -0.398076 0.034 Uiso 1 1 calc R U . . .
C34 C 1.0390(4) 0.4094(3) -0.2945(3) 0.0343(10) Uani 1 1 d . . . . .
H34 H 1.079088 0.420635 -0.249784 0.041 Uiso 1 1 calc R U . . .
C35 C 0.9079(4) 0.4339(3) -0.2732(3) 0.0302(9) Uani 1 1 d . . . . .
H35 H 0.859501 0.461271 -0.213801 0.036 Uiso 1 1 calc R U . . .
C36 C 0.8481(3) 0.4178(2) -0.3397(3) 0.0238(8) Uani 1 1 d . . . . .
H36 H 0.759896 0.437046 -0.325909 0.029 Uiso 1 1 calc R U . . .
C37 C 1.1925(3) 0.0842(3) -0.3819(3) 0.0208(8) Uani 1 1 d . . . . .
C38 C 1.0703(3) 0.1178(2) -0.3015(3) 0.0183(7) Uani 1 1 d . . . . .
C39 C 1.0671(4) 0.1298(3) -0.2052(3) 0.0247(8) Uani 1 1 d . . . . .
H39 H 1.141907 0.117809 -0.186041 0.030 Uiso 1 1 calc R U . . .
C40 C 0.9499(4) 0.1601(3) -0.1378(3) 0.0320(10) Uani 1 1 d . . . . .
H40 H 0.944929 0.169499 -0.072553 0.038 Uiso 1 1 calc R U . . .
C41 C 0.8409(4) 0.1761(3) -0.1674(3) 0.0264(9) Uani 1 1 d . . . . .
H41 H 0.761823 0.194825 -0.121485 0.032 Uiso 1 1 calc R U . . .
C42 C 0.8480(3) 0.1647(2) -0.2657(2) 0.0190(8) Uani 1 1 d . . . . .
C43 C 0.7331(3) 0.1776(2) -0.3004(2) 0.0186(7) Uani 1 1 d . . . . .
C44 C 0.6271(3) 0.2538(3) -0.2698(3) 0.0243(8) Uani 1 1 d . . . . .
H44 H 0.628896 0.298754 -0.228092 0.029 Uiso 1 1 calc R U . . .
C45 C 0.5194(3) 0.2635(3) -0.3006(3) 0.0287(9) Uani 1 1 d . . . . .
H45 H 0.449866 0.315749 -0.281008 0.034 Uiso 1 1 calc R U . . .
C46 C 0.5146(4) 0.1952(3) -0.3609(3) 0.0307(9) Uani 1 1 d . . . . .
H46 H 0.441200 0.200751 -0.380364 0.037 Uiso 1 1 calc R U . . .
C47 C 0.6193(3) 0.1189(3) -0.3921(3) 0.0274(9) Uani 1 1 d . . . . .
H47 H 0.616644 0.074029 -0.433531 0.033 Uiso 1 1 calc R U . . .
C48 C 0.7275(3) 0.1094(3) -0.3619(2) 0.0222(8) Uani 1 1 d . . . . .
H48 H 0.797163 0.057487 -0.382312 0.027 Uiso 1 1 calc R U . . .

loop_
_atom_site_aniso_label
_atom_site_aniso_U_11
_atom_site_aniso_U_22
_atom_site_aniso_U_33
_atom_site_aniso_U_23
_atom_site_aniso_U_13
_atom_site_aniso_U_12
Cu1 0.0119(2) 0.0181(2) 0.0157(2) 0.00340(18) -0.00587(17) -0.00556(17)
O1 0.0147(13) 0.0254(14) 0.0338(14) -0.0033(12) -0.0105(11) -0.0063(11)
O2 0.0139(12) 0.0240(13) 0.0237(13) 0.0055(11) -0.0104(10) -0.0078(10)
O3 0.0146(12) 0.0232(13) 0.0179(12) 0.0036(11) -0.0078(10) -0.0055(10)
O4 0.0270(15) 0.0416(16) 0.0243(14) 0.0025(12) -0.0177(12) -0.0044(12)
N1 0.0150(15) 0.0134(14) 0.0130(14) -0.0012(12) -0.0044(12) -0.0014(11)
N2 0.0128(14) 0.0133(14) 0.0158(14) -0.0044(12) -0.0040(12) -0.0036(11)
C1 0.0206(19) 0.0147(18) 0.0142(17) -0.0027(15) -0.0002(14) -0.0029(14)
C2 0.032(2) 0.0160(18) 0.0217(19) 0.0036(16) -0.0104(17) -0.0044(16)
C3 0.034(2) 0.022(2) 0.0201(19) 0.0003(16) -0.0144(17) -0.0004(17)
C4 0.0204(19) 0.0216(19) 0.0171(17) -0.0053(16) -0.0099(15) 0.0000(15)
C5 0.0119(17) 0.0159(17) 0.0163(17) -0.0068(15) -0.0034(14) -0.0015(13)
C6 0.0158(18) 0.0175(18) 0.0153(17) -0.0070(15) -0.0012(14) -0.0035(14)
C7 0.0183(18) 0.0098(17) 0.0229(18) -0.0018(15) -0.0055(15) -0.0013(14)
C8 0.028(2) 0.0183(19) 0.026(2) 0.0002(16) -0.0029(17) -0.0090(16)
C9 0.025(2) 0.022(2) 0.043(2) -0.0022(19) -0.0010(18) -0.0150(17)
C10 0.032(2) 0.028(2) 0.056(3) -0.002(2) -0.022(2) -0.0144(18)
C11 0.038(2) 0.022(2) 0.028(2) -0.0022(17) -0.0161(18) -0.0082(17)
C12 0.024(2) 0.0184(18) 0.0214(18) 0.0020(16) -0.0069(16) -0.0090(15)
C13 0.021(2) 0.0151(18) 0.0230(19) -0.0015(15) -0.0109(16) -0.0008(14)
C14 0.0168(18) 0.0105(17) 0.0227(18) -0.0059(15) -0.0083(15) -0.0008(14)
C15 0.0147(18) 0.0172(18) 0.031(2) -0.0049(16) -0.0123(16) -0.0010(14)
C16 0.0155(19) 0.024(2) 0.042(2) -0.0067(18) -0.0083(17) -0.0089(16)
C17 0.0179(19) 0.023(2) 0.0248(19) -0.0053(16) 0.0008(15) -0.0091(15)
C18 0.0173(18) 0.0107(17) 0.0220(18) -0.0027(15) -0.0044(15) -0.0038(14)
C19 0.0133(17) 0.0198(18) 0.0130(16) -0.0031(15) 0.0007(14) -0.0030(14)
C20 0.0205(19) 0.0224(19) 0.0175(18) -0.0002(16) 0.0026(15) -0.0085(15)
C21 0.026(2) 0.034(2) 0.0149(18) 0.0064(17) -0.0015(16) -0.0084(17)
C22 0.024(2) 0.044(2) 0.0171(18) 0.0040(18) -0.0090(16) -0.0088(18)
C23 0.0177(19) 0.027(2) 0.0220(19) -0.0010(17) -0.0054(15) -0.0080(16)
C24 0.0168(18) 0.0228(19) 0.0114(16) -0.0030(15) -0.0013(14) -0.0036(15)
Cu2 0.0161(2) 0.0224(2) 0.0155(2) -0.00559(19) -0.00593(17) -0.00038(18)
O5 0.0275(14) 0.0334(15) 0.0191(13) -0.0068(12) -0.0116(11) -0.0057(11)
O6 0.0190(13) 0.0283(14) 0.0211(13) -0.0089(11) -0.0085(11) -0.0010(11)
O7 0.0154(12) 0.0235(13) 0.0182(12) -0.0001(11) -0.0057(10) -0.0038(10)
O8 0.0194(14) 0.0478(17) 0.0331(15) 0.0048(13) -0.0136(12) -0.0131(12)
N3 0.0156(15) 0.0175(15) 0.0128(14) -0.0016(12) -0.0031(12) -0.0059(12)
N4 0.0182(15) 0.0135(15) 0.0192(15) -0.0006(12) -0.0041(12) -0.0066(12)
C25 0.0183(18) 0.0243(19) 0.0137(17) 0.0010(15) -0.0020(14) -0.0109(15)
C26 0.0171(18) 0.0242(19) 0.0186(18) -0.0007(16) -0.0011(15) -0.0112(15)
C27 0.024(2) 0.028(2) 0.0203(18) -0.0008(17) -0.0087(16) -0.0068(16)
C28 0.025(2) 0.028(2) 0.032(2) 0.0037(18) -0.0144(17) -0.0023(17)
C29 0.025(2) 0.0180(19) 0.028(2) -0.0011(17) -0.0072(16) -0.0034(16)
C30 0.0220(19) 0.0175(18) 0.0166(17) 0.0015(15) -0.0053(15) -0.0068(15)
C31 0.024(2) 0.0108(17) 0.0206(18) -0.0007(15) -0.0068(15) -0.0049(14)
C32 0.023(2) 0.0164(18) 0.029(2) -0.0065(16) -0.0063(16) -0.0038(15)
C33 0.026(2) 0.020(2) 0.044(2) -0.0044(19) -0.0139(19) -0.0065(16)
C34 0.049(3) 0.024(2) 0.042(2) -0.003(2) -0.027(2) -0.0109(19)
C35 0.042(3) 0.024(2) 0.029(2) -0.0132(18) -0.0101(19) -0.0060(18)
C36 0.024(2) 0.0154(18) 0.032(2) -0.0051(17) -0.0063(17) -0.0035(15)
C37 0.021(2) 0.0159(18) 0.026(2) 0.0066(16) -0.0076(16) -0.0111(15)
C38 0.0228(19) 0.0126(17) 0.0219(18) 0.0028(15) -0.0100(15) -0.0068(14)
C39 0.033(2) 0.024(2) 0.0226(19) 0.0000(17) -0.0157(17) -0.0072(17)
C40 0.045(3) 0.035(2) 0.0199(19) -0.0103(18) -0.0117(19) -0.0059(19)
C41 0.031(2) 0.026(2) 0.0202(19) -0.0076(17) -0.0041(17) -0.0021(17)
C42 0.0231(19) 0.0119(17) 0.0205(18) 0.0006(15) -0.0040(15) -0.0055(14)
C43 0.0186(19) 0.0159(18) 0.0179(18) 0.0022(15) -0.0002(15) -0.0067(14)
C44 0.026(2) 0.024(2) 0.0188(18) -0.0009(16) 0.0013(16) -0.0066(16)
C45 0.020(2) 0.035(2) 0.025(2) -0.0018(18) 0.0002(16) -0.0019(17)
C46 0.023(2) 0.040(2) 0.027(2) 0.0043(19) -0.0072(17) -0.0077(18)
C47 0.027(2) 0.034(2) 0.023(2) -0.0065(18) -0.0044(17) -0.0108(17)
C48 0.0211(19) 0.024(2) 0.0192(18) -0.0032(16) 0.0004(15) -0.0076(15)

loop_
_atom_type_symbol
_atom_type_description
_atom_type_scat_dispersion_real
_atom_type_scat_dispersion_imag
_atom_type_scat_source
C C 0.0033 0.0016 'International Tables Vol C Tables 4.2.6.8 and 6.1.1.4'
H H 0.0000 0.0000 'International Tables Vol C Tables 4.2.6.8 and 6.1.1.4'
Cu Cu 0.3201 1.2651 'International Tables Vol C Tables 4.2.6.8 and 6.1.1.4'
N N 0.0061 0.0033 'International Tables Vol C Tables 4.2.6.8 and 6.1.1.4'
O O 0.0106 0.0060 'International Tables Vol C Tables 4.2.6.8 and 6.1.1.4'

loop_
_geom_angle_atom_site_label_1
_geom_angle_atom_site_label_2
_geom_angle_atom_site_label_3
_geom_angle
_geom_angle_site_symmetry_1
_geom_angle_site_symmetry_3
O2 Cu1 O3 97.77(9) . .
O2 Cu1 N1 83.48(10) . .
O2 Cu1 N2 157.31(10) . .
O3 Cu1 N1 147.44(10) . .
O3 Cu1 N2 84.80(10) . .
N2 Cu1 N1 106.42(11) . .
C6 O2 Cu1 115.4(2) . .
C13 O3 Cu1 113.4(2) . .
C1 N1 Cu1 129.5(2) . .
C5 N1 Cu1 109.1(2) . .
C5 N1 C1 120.3(3) . .
C14 N2 Cu1 109.9(2) . .
C14 N2 C18 120.3(3) . .
C18 N2 Cu1 129.8(2) . .
N1 C1 C2 119.3(3) . .
N1 C1 C7 117.1(3) . .
C2 C1 C7 123.6(3) . .
C1 C2 H2 120.0 . .
C3 C2 C1 120.1(3) . .
C3 C2 H2 120.0 . .
C2 C3 H3 120.1 . .
C2 C3 C4 119.8(3) . .
C4 C3 H3 120.1 . .
C3 C4 H4 120.7 . .
C5 C4 C3 118.5(3) . .
C5 C4 H4 120.7 . .
N1 C5 C4 121.6(3) . .
N1 C5 C6 114.8(3) . .
C4 C5 C6 123.6(3) . .
O1 C6 O2 126.2(3) . .
O1 C6 C5 119.9(3) . .
O2 C6 C5 113.9(3) . .
C8 C7 C1 121.3(3) . .
C12 C7 C1 119.9(3) . .
C12 C7 C8 118.8(3) . .
C7 C8 H8 119.7 . .
C9 C8 C7 120.6(3) . .
C9 C8 H8 119.7 . .
C8 C9 H9 120.2 . .
C8 C9 C10 119.5(4) . .
C10 C9 H9 120.2 . .
C9 C10 H10 119.6 . .
C11 C10 C9 120.8(3) . .
C11 C10 H10 119.6 . .
C10 C11 H11 120.2 . .
C10 C11 C12 119.7(3) . .
C12 C11 H11 120.2 . .
C7 C12 H12 119.7 . .
C11 C12 C7 120.5(3) . .
C11 C12 H12 119.7 . .
O3 C13 C14 115.1(3) . .
O4 C13 O3 124.7(3) . .
O4 C13 C14 120.2(3) . .
N2 C14 C13 114.9(3) . .
N2 C14 C15 121.5(3) . .
C15 C14 C13 123.6(3) . .
C14 C15 H15 120.6 . .
C16 C15 C14 118.9(3) . .
C16 C15 H15 120.6 . .
C15 C16 H16 120.5 . .
C17 C16 C15 118.9(3) . .
C17 C16 H16 120.5 . .
C16 C17 H17 119.6 . .
C16 C17 C18 120.9(3) . .
C18 C17 H17 119.6 . .
N2 C18 C17 119.4(3) . .
N2 C18 C19 118.0(3) . .
C17 C18 C19 122.6(3) . .
C20 C19 C18 121.2(3) . .
C24 C19 C18 120.0(3) . .
C24 C19 C20 118.8(3) . .
C19 C20 H20 119.8 . .
C21 C20 C19 120.4(3) . .
C21 C20 H20 119.8 . .
C20 C21 H21 120.0 . .
C22 C21 C20 120.0(3) . .
C22 C21 H21 120.0 . .
C21 C22 H22 120.1 . .
C21 C22 C23 119.8(3) . .
C23 C22 H22 120.1 . .
C22 C23 H23 119.8 . .
C24 C23 C22 120.4(3) . .
C24 C23 H23 119.8 . .
C19 C24 H24 119.7 . .
C23 C24 C19 120.5(3) . .
C23 C24 H24 119.7 . .
O6 Cu2 O7 100.32(9) . .
O6 Cu2 N3 83.59(10) . .
O6 Cu2 N4 158.01(11) . .
O7 Cu2 N3 143.39(10) . .
O7 Cu2 N4 84.84(10) . .
N4 Cu2 N3 105.07(11) . .
C26 O6 Cu2 114.69(19) . .
C37 O7 Cu2 113.1(2) . .
C25 N3 Cu2 109.7(2) . .
C25 N3 C30 120.0(3) . .
C30 N3 Cu2 129.7(2) . .
C38 N4 Cu2 110.1(2) . .
C38 N4 C42 120.5(3) . .
C42 N4 Cu2 129.3(2) . .
N3 C25 C26 114.0(3) . .
N3 C25 C27 122.2(3) . .
C27 C25 C26 123.6(3) . .
O5 C26 O6 125.5(3) . .
O5 C26 C25 119.8(3) . .
O6 C26 C25 114.6(3) . .
C25 C27 H27 120.9 . .
C25 C27 C28 118.2(3) . .
C28 C27 H27 120.9 . .
C27 C28 H28 120.2 . .
C29 C28 C27 119.5(3) . .
C29 C28 H28 120.2 . .
C28 C29 H29 120.1 . .
C28 C29 C30 119.9(3) . .
C30 C29 H29 120.1 . .
N3 C30 C29 120.0(3) . .
N3 C30 C31 117.0(3) . .
C29 C30 C31 123.0(3) . .
C32 C31 C30 119.2(3) . .
C36 C31 C30 122.0(3) . .
C36 C31 C32 118.8(3) . .
C31 C32 H32 119.9 . .
C33 C32 C31 120.3(3) . .
C33 C32 H32 119.9 . .
C32 C33 H33 119.9 . .
C32 C33 C34 120.2(4) . .
C34 C33 H33 119.9 . .
C33 C34 H34 120.2 . .
C35 C34 C33 119.6(3) . .
C35 C34 H34 120.2 . .
C34 C35 H35 119.8 . .
C34 C35 C36 120.3(3) . .
C36 C35 H35 119.8 . .
C31 C36 H36 119.7 . .
C35 C36 C31 120.7(3) . .
C35 C36 H36 119.7 . .
O7 C37 C38 114.9(3) . .
O8 C37 O7 125.6(3) . .
O8 C37 C38 119.6(3) . .
N4 C38 C37 114.8(3) . .
N4 C38 C39 121.9(3) . .
C39 C38 C37 123.3(3) . .
C38 C39 H39 120.9 . .
C38 C39 C40 118.2(3) . .
C40 C39 H39 120.9 . .
C39 C40 H40 120.1 . .
C41 C40 C39 119.8(3) . .
C41 C40 H40 120.1 . .
C40 C41 H41 119.8 . .
C40 C41 C42 120.4(3) . .
C42 C41 H41 119.8 . .
N4 C42 C41 119.1(3) . .
N4 C42 C43 118.4(3) . .
C41 C42 C43 122.5(3) . .
C44 C43 C42 121.3(3) . .
C44 C43 C48 118.7(3) . .
C48 C43 C42 120.0(3) . .
C43 C44 H44 119.6 . .
C45 C44 C43 120.8(3) . .
C45 C44 H44 119.6 . .
C44 C45 H45 120.0 . .
C44 C45 C46 120.0(3) . .
C46 C45 H45 120.0 . .
C45 C46 H46 120.0 . .
C47 C46 C45 119.9(3) . .
C47 C46 H46 120.0 . .
C46 C47 H47 119.9 . .
C48 C47 C46 120.1(3) . .
C48 C47 H47 119.9 . .
C43 C48 H48 119.8 . .
C47 C48 C43 120.4(3) . .
C47 C48 H48 119.8 . .

loop_
_geom_bond_atom_site_label_1
_geom_bond_atom_site_label_2
_geom_bond_distance
_geom_bond_site_symmetry_2
Cu1 O2 1.911(2) .
Cu1 O3 1.917(2) .
Cu1 N1 2.010(3) .
Cu1 N2 1.966(3) .
O1 C6 1.210(4) .
O2 C6 1.300(4) .
O3 C13 1.292(4) .
O4 C13 1.228(4) .
N1 C1 1.353(4) .
N1 C5 1.351(4) .
N2 C14 1.347(4) .
N2 C18 1.350(4) .
C1 C2 1.396(5) .
C1 C7 1.477(4) .
C2 H2 0.9300 .
C2 C3 1.370(5) .
C3 H3 0.9300 .
C3 C4 1.383(5) .
C4 H4 0.9300 .
C4 C5 1.377(4) .
C5 C6 1.514(5) .
C7 C8 1.395(5) .
C7 C12 1.395(5) .
C8 H8 0.9300 .
C8 C9 1.381(5) .
C9 H9 0.9300 .
C9 C10 1.384(5) .
C10 H10 0.9300 .
C10 C11 1.379(5) .
C11 H11 0.9300 .
C11 C12 1.382(5) .
C12 H12 0.9300 .
C13 C14 1.503(5) .
C14 C15 1.382(4) .
C15 H15 0.9300 .
C15 C16 1.379(5) .
C16 H16 0.9300 .
C16 C17 1.374(5) .
C17 H17 0.9300 .
C17 C18 1.387(4) .
C18 C19 1.487(4) .
C19 C20 1.402(5) .
C19 C24 1.389(4) .
C20 H20 0.9300 .
C20 C21 1.385(5) .
C21 H21 0.9300 .
C21 C22 1.384(5) .
C22 H22 0.9300 .
C22 C23 1.387(5) .
C23 H23 0.9300 .
C23 C24 1.379(4) .
C24 H24 0.9300 .
Cu2 O6 1.912(2) .
Cu2 O7 1.921(2) .
Cu2 N3 2.002(3) .
Cu2 N4 1.967(3) .
O5 C26 1.222(4) .
O6 C26 1.294(4) .
O7 C37 1.292(4) .
O8 C37 1.221(4) .
N3 C25 1.346(4) .
N3 C30 1.349(4) .
N4 C38 1.344(4) .
N4 C42 1.353(4) .
C25 C26 1.519(5) .
C25 C27 1.377(5) .
C27 H27 0.9300 .
C27 C28 1.387(5) .
C28 H28 0.9300 .
C28 C29 1.381(5) .
C29 H29 0.9300 .
C29 C30 1.388(5) .
C30 C31 1.476(4) .
C31 C32 1.393(5) .
C31 C36 1.390(5) .
C32 H32 0.9300 .
C32 C33 1.385(5) .
C33 H33 0.9300 .
C33 C34 1.389(5) .
C34 H34 0.9300 .
C34 C35 1.378(5) .
C35 H35 0.9300 .
C35 C36 1.380(5) .
C36 H36 0.9300 .
C37 C38 1.513(5) .
C38 C39 1.379(4) .
C39 H39 0.9300 .
C39 C40 1.380(5) .
C40 H40 0.9300 .
C40 C41 1.370(5) .
C41 H41 0.9300 .
C41 C42 1.391(4) .
C42 C43 1.479(5) .
C43 C44 1.391(5) .
C43 C48 1.404(4) .
C44 H44 0.9300 .
C44 C45 1.379(5) .
C45 H45 0.9300 .
C45 C46 1.389(5) .
C46 H46 0.9300 .
C46 C47 1.384(5) .
C47 H47 0.9300 .
C47 C48 1.380(5) .
C48 H48 0.9300 .

loop_
_geom_torsion_atom_site_label_1
_geom_torsion_atom_site_label_2
_geom_torsion_atom_site_label_3
_geom_torsion_atom_site_label_4
_geom_torsion
_geom_torsion_site_symmetry_1
_geom_torsion_site_symmetry_2
_geom_torsion_site_symmetry_3
_geom_torsion_site_symmetry_4
Cu1 O2 C6 O1 -173.3(2) . . . .
Cu1 O2 C6 C5 8.6(3) . . . .
Cu1 O3 C13 O4 -170.1(3) . . . .
Cu1 O3 C13 C14 10.5(3) . . . .
Cu1 N1 C1 C2 -158.9(2) . . . .
Cu1 N1 C1 C7 22.7(4) . . . .
Cu1 N1 C5 C4 164.2(2) . . . .
Cu1 N1 C5 C6 -16.2(3) . . . .
Cu1 N2 C14 C13 -8.9(3) . . . .
Cu1 N2 C14 C15 172.8(2) . . . .
Cu1 N2 C18 C17 -174.7(2) . . . .
Cu1 N2 C18 C19 8.2(4) . . . .
O3 C13 C14 N2 -0.8(4) . . . .
O3 C13 C14 C15 177.5(3) . . . .
O4 C13 C14 N2 179.7(3) . . . .
O4 C13 C14 C15 -2.0(5) . . . .
N1 C1 C2 C3 -4.4(5) . . . .
N1 C1 C7 C8 -139.9(3) . . . .
N1 C1 C7 C12 38.7(4) . . . .
N1 C5 C6 O1 -172.3(3) . . . .
N1 C5 C6 O2 6.0(4) . . . .
N2 C14 C15 C16 3.7(5) . . . .
N2 C18 C19 C20 -142.4(3) . . . .
N2 C18 C19 C24 38.9(4) . . . .
C1 N1 C5 C4 -4.9(4) . . . .
C1 N1 C5 C6 174.7(3) . . . .
C1 C2 C3 C4 -1.9(5) . . . .
C1 C7 C8 C9 175.5(3) . . . .
C1 C7 C12 C11 -176.9(3) . . . .
C2 C1 C7 C8 41.8(5) . . . .
C2 C1 C7 C12 -139.6(3) . . . .
C2 C3 C4 C5 4.8(5) . . . .
C3 C4 C5 N1 -1.5(5) . . . .
C3 C4 C5 C6 179.0(3) . . . .
C4 C5 C6 O1 7.2(4) . . . .
C4 C5 C6 O2 -174.5(3) . . . .
C5 N1 C1 C2 7.7(4) . . . .
C5 N1 C1 C7 -170.6(3) . . . .
C7 C1 C2 C3 173.9(3) . . . .
C7 C8 C9 C10 2.2(5) . . . .
C8 C7 C12 C11 1.7(5) . . . .
C8 C9 C10 C11 0.0(6) . . . .
C9 C10 C11 C12 -1.4(6) . . . .
C10 C11 C12 C7 0.5(5) . . . .
C12 C7 C8 C9 -3.1(5) . . . .
C13 C14 C15 C16 -174.5(3) . . . .
C14 N2 C18 C17 3.1(4) . . . .
C14 N2 C18 C19 -174.0(3) . . . .
C14 C15 C16 C17 0.2(5) . . . .
C15 C16 C17 C18 -2.4(5) . . . .
C16 C17 C18 N2 0.8(5) . . . .
C16 C17 C18 C19 177.7(3) . . . .
C17 C18 C19 C20 40.6(5) . . . .
C17 C18 C19 C24 -138.1(3) . . . .
C18 N2 C14 C13 172.9(3) . . . .
C18 N2 C14 C15 -5.4(4) . . . .
C18 C19 C20 C21 178.5(3) . . . .
C18 C19 C24 C23 -179.1(3) . . . .
C19 C20 C21 C22 1.6(5) . . . .
C20 C19 C24 C23 2.2(5) . . . .
C20 C21 C22 C23 0.2(5) . . . .
C21 C22 C23 C24 -0.8(5) . . . .
C22 C23 C24 C19 -0.4(5) . . . .
C24 C19 C20 C21 -2.8(5) . . . .
Cu2 O6 C26 O5 -172.9(3) . . . .
Cu2 O6 C26 C25 10.2(4) . . . .
Cu2 O7 C37 O8 -167.3(3) . . . .
Cu2 O7 C37 C38 13.9(3) . . . .
Cu2 N3 C25 C26 -15.1(3) . . . .
Cu2 N3 C25 C27 167.9(3) . . . .
Cu2 N3 C30 C29 -164.0(3) . . . .
Cu2 N3 C30 C31 19.4(4) . . . .
Cu2 N4 C38 C37 -6.9(3) . . . .
Cu2 N4 C38 C39 171.5(3) . . . .
Cu2 N4 C42 C41 -171.6(2) . . . .
Cu2 N4 C42 C43 10.2(4) . . . .
O7 C37 C38 N4 -4.5(4) . . . .
O7 C37 C38 C39 177.2(3) . . . .
O8 C37 C38 N4 176.6(3) . . . .
O8 C37 C38 C39 -1.8(5) . . . .
N3 C25 C26 O5 -173.1(3) . . . .
N3 C25 C26 O6 4.0(4) . . . .
N3 C25 C27 C28 -0.1(5) . . . .
N3 C30 C31 C32 42.9(5) . . . .
N3 C30 C31 C36 -136.8(3) . . . .
N4 C38 C39 C40 2.2(5) . . . .
N4 C42 C43 C44 -142.7(3) . . . .
N4 C42 C43 C48 40.1(5) . . . .
C25 N3 C30 C29 6.0(5) . . . .
C25 N3 C30 C31 -170.6(3) . . . .
C25 C27 C28 C29 2.0(5) . . . .
C26 C25 C27 C28 -176.8(3) . . . .
C27 C25 C26 O5 3.9(5) . . . .
C27 C25 C26 O6 -179.0(3) . . . .
C27 C28 C29 C30 0.0(6) . . . .
C28 C29 C30 N3 -4.0(5) . . . .
C28 C29 C30 C31 172.3(3) . . . .
C29 C30 C31 C32 -133.5(4) . . . .
C29 C30 C31 C36 46.8(5) . . . .
C30 N3 C25 C26 173.1(3) . . . .
C30 N3 C25 C27 -4.0(5) . . . .
C30 C31 C32 C33 -177.3(3) . . . .
C30 C31 C36 C35 176.2(3) . . . .
C31 C32 C33 C34 -0.4(5) . . . .
C32 C31 C36 C35 -3.5(5) . . . .
C32 C33 C34 C35 -0.7(6) . . . .
C33 C34 C35 C36 -0.3(6) . . . .
C34 C35 C36 C31 2.5(6) . . . .
C36 C31 C32 C33 2.5(5) . . . .
C37 C38 C39 C40 -179.5(3) . . . .
C38 N4 C42 C41 3.2(5) . . . .
C38 N4 C42 C43 -174.9(3) . . . .
C38 C39 C40 C41 0.7(5) . . . .
C39 C40 C41 C42 -1.7(6) . . . .
C40 C41 C42 N4 -0.3(5) . . . .
C40 C41 C42 C43 177.8(3) . . . .
C41 C42 C43 C44 39.2(5) . . . .
C41 C42 C43 C48 -138.0(3) . . . .
C42 N4 C38 C37 177.4(3) . . . .
C42 N4 C38 C39 -4.2(5) . . . .
C42 C43 C44 C45 -178.4(3) . . . .
C42 C43 C48 C47 178.1(3) . . . .
C43 C44 C45 C46 1.5(5) . . . .
C44 C43 C48 C47 0.8(5) . . . .
C44 C45 C46 C47 -1.6(6) . . . .
C45 C46 C47 C48 1.2(6) . . . .
C46 C47 C48 C43 -0.8(5) . . . .
C48 C43 C44 C45 -1.1(5) . . . .
